data_7064245
loop_
_publ_author_name
'Nowicka, Daria'
'Garbaczewski, Karol'
'Consiglio, Giuseppe'
'Forte, Giuseppe'
'Kubicki, Maciej'
'\/Luczak, Teresa'
'Patroniak, Violetta'
'Gorczy\'nski, Adam'

_publ_section_title
;
 Biomimetic O-demethylation at a copper(ii) center with imine ligand: a
 structural and computational study
;
_journal_issue 9
_journal_name_full 'New Journal of Chemistry'
_journal_page_first 3843
_journal_page_last 3856
_journal_paper_doi 10.1039/D5NJ04478B
_journal_volume 50
_journal_year 2026
_chemical_formula_moiety 'C16 H16 Cl2 Cu N4 O'
_chemical_formula_sum 'C16 H16 Cl2 Cu N4 O'
_chemical_formula_weight 414.77
_space_group_crystal_system triclinic
_space_group_IT_number 2
_space_group_name_Hall '-P 1'
_space_group_name_H-M_alt 'P -1'
_atom_sites_solution_hydrogens geom
_audit_creation_method 'CrysAlisPro 1.171.42.56a (Rigaku OD, 2022)'
_audit_update_record
;
2024-07-12 deposited with the CCDC.	2026-01-30 downloaded from the CCDC.
;
_cell_angle_alpha 89.989(5)
_cell_angle_beta 88.450(7)
_cell_angle_gamma 82.033(6)
_cell_formula_units_Z 4
_cell_length_a 8.2961(7)
_cell_length_b 13.6909(5)
_cell_length_c 14.6952(11)
_cell_measurement_reflns_used 4737
_cell_measurement_temperature 130(1)
_cell_measurement_theta_max 75.8260
_cell_measurement_theta_min 2.9890
_cell_volume 1652.4(2)
_computing_cell_refinement 'CrysAlisPro 1.171.42.56a (Rigaku OD, 2022)'
_computing_data_collection 'CrysAlisPro 1.171.42.56a (Rigaku OD, 2022)'
_computing_molecular_graphics 'Mercury (MacRae et al., 2009)'
_computing_publication_material 'SHELXL (Sheldrick, 2015)'
_computing_structure_refinement 'SHELXL (Sheldrick, 2015)'
_computing_structure_solution 'SHELXT (Sheldrick, 2015)'
_diffrn_ambient_environment N~2~
_diffrn_ambient_temperature 130(1)
_diffrn_detector 'CCD plate'
_diffrn_detector_area_resol_mean 10.5384
_diffrn_detector_type Atlas
_diffrn_measured_fraction_theta_full 0.843
_diffrn_measured_fraction_theta_max 0.843
_diffrn_measurement_device 'four-circle diffractometer'
_diffrn_measurement_device_type 'SuperNova, Single source at offset/far, Atlas'
_diffrn_radiation_monochromator mirror
_diffrn_radiation_probe x-ray
_diffrn_radiation_type 'Cu K\a'
_diffrn_radiation_wavelength 1.54184
_diffrn_reflns_av_R_equivalents 0.0452
_diffrn_reflns_av_unetI/netI 0.0346
_diffrn_reflns_Laue_measured_fraction_full 0.843
_diffrn_reflns_Laue_measured_fraction_max 0.843
_diffrn_reflns_limit_h_max 9
_diffrn_reflns_limit_h_min -7
_diffrn_reflns_limit_k_max 16
_diffrn_reflns_limit_k_min -16
_diffrn_reflns_limit_l_max 17
_diffrn_reflns_limit_l_min -15
_diffrn_reflns_number 7542
_diffrn_reflns_point_group_measured_fraction_full 0.843
_diffrn_reflns_point_group_measured_fraction_max 0.843
_diffrn_reflns_theta_full 67.494
_diffrn_reflns_theta_max 67.494
_diffrn_reflns_theta_min 3.008
_diffrn_source 'micro-focus sealed X-ray tube'
_diffrn_source_type 'SuperNova (Cu) X-ray Source'
_exptl_absorpt_coefficient_mu 4.937
_exptl_absorpt_correction_T_max 1.00000
_exptl_absorpt_correction_T_min 0.51843
_exptl_absorpt_correction_type multi-scan
_exptl_absorpt_process_details
;
CrysAlisPro 1.171.42.56a (Rigaku Oxford Diffraction, 2022)
Empirical absorption correction using spherical harmonics,
implemented in SCALE3 ABSPACK scaling algorithm.
;
_exptl_crystal_colour red
_exptl_crystal_density_diffrn 1.667
_exptl_crystal_description prism
_exptl_crystal_F_000 844
_exptl_crystal_size_max 0.08
_exptl_crystal_size_mid 0.08
_exptl_crystal_size_min 0.05
_refine_diff_density_max 2.924
_refine_diff_density_min -1.041
_refine_diff_density_rms 0.232
_refine_ls_extinction_method none
_refine_ls_goodness_of_fit_ref 1.002
_refine_ls_hydrogen_treatment constr
_refine_ls_matrix_type full
_refine_ls_number_parameters 437
_refine_ls_number_reflns 4997
_refine_ls_number_restraints 0
_refine_ls_restrained_S_all 1.002
_refine_ls_R_factor_all 0.1373
_refine_ls_R_factor_gt 0.1322
_refine_ls_shift/su_max 0.000
_refine_ls_shift/su_mean 0.000
_refine_ls_structure_factor_coef Fsqd
_refine_ls_weighting_details 'w=1/[\s^2^(Fo^2^)+(0.0950P)^2^+40.0000P] where P=(Fo^2^+2Fc^2^)/3'
_refine_ls_weighting_scheme calc
_refine_ls_wR_factor_gt 0.3014
_refine_ls_wR_factor_ref 0.3031
_reflns_Friedel_coverage 0.000
_reflns_number_gt 4500
_reflns_number_total 4997
_reflns_threshold_expression 'I > 2\s(I)'
_cod_data_source_file d5nj04478b2.cif
_cod_data_source_block C4
_cod_depositor_comments 'Adding full bibliography for 7064242--7064248.cif.'
_cod_database_code 7064245
_shelx_space_group_comment
;
The symmetry employed for this shelxl refinement is uniquely defined
by the following loop, which should always be used as a source of
symmetry information in preference to the above space-group names.
They are only intended as comments.
;

loop_
_space_group_symop_operation_xyz
'x, y, z'
'-x, -y, -z'

loop_
_atom_site_label
_atom_site_type_symbol
_atom_site_fract_x
_atom_site_fract_y
_atom_site_fract_z
_atom_site_U_iso_or_equiv
_atom_site_adp_type
_atom_site_occupancy
_atom_site_site_symmetry_order
_atom_site_calc_flag
_atom_site_refinement_flags_posn
_atom_site_refinement_flags_adp
_atom_site_refinement_flags_occupancy
_atom_site_disorder_assembly
_atom_site_disorder_group
Cu1A Cu 0.6351(2) 0.66396(12) 0.86379(13) 0.0460(5) Uani 1 1 d . . . . .
Cl1A Cl 0.7702(5) 0.6597(2) 0.7315(2) 0.0605(9) Uani 1 1 d . . . . .
Cl2A Cl 0.3766(4) 0.6873(2) 0.8068(2) 0.0509(8) Uani 1 1 d . . . . .
N1A N 0.7637(12) 0.5515(7) 0.9255(8) 0.045(2) Uani 1 1 d . . . . .
C2A C 0.7033(14) 0.5371(8) 1.0063(9) 0.044(3) Uani 1 1 d . . . . .
N3A N 0.7619(13) 0.4469(7) 1.0421(8) 0.051(3) Uani 1 1 d . . . . .
H3A H 0.734564 0.422268 1.094650 0.061 Uiso 1 1 calc R U . . .
C4A C 0.8746(15) 0.4028(9) 0.9766(11) 0.053(3) Uani 1 1 d . . . . .
C5A C 0.9734(19) 0.3090(10) 0.9769(14) 0.070(5) Uani 1 1 d . . . . .
H5A H 0.970964 0.263433 1.025518 0.084 Uiso 1 1 calc R U . . .
C6A C 1.0728(19) 0.2903(13) 0.9005(17) 0.089(7) Uani 1 1 d . . . . .
H6A H 1.143391 0.229461 0.897303 0.107 Uiso 1 1 calc R U . . .
C7A C 1.0758(17) 0.3550(12) 0.8280(13) 0.069(4) Uani 1 1 d . . . . .
H7A H 1.147103 0.337248 0.777191 0.082 Uiso 1 1 calc R U . . .
C8A C 0.9767(16) 0.4447(10) 0.8288(11) 0.060(4) Uani 1 1 d . . . . .
H8A H 0.977647 0.488741 0.778836 0.072 Uiso 1 1 calc R U . . .
C9A C 0.8761(14) 0.4686(9) 0.9042(11) 0.052(3) Uani 1 1 d . . . . .
C10A C 0.5304(15) 0.5994(8) 1.1415(9) 0.046(3) Uani 1 1 d . . . . .
H10A H 0.575594 0.650030 1.175960 0.069 Uiso 1 1 calc R U . . .
H10B H 0.568943 0.534227 1.166431 0.069 Uiso 1 1 calc R U . . .
H10C H 0.411215 0.611605 1.146047 0.069 Uiso 1 1 calc R U . . .
N10A N 0.5820(13) 0.6029(7) 1.0481(7) 0.044(2) Uani 1 1 d . . . . .
N11A N 0.5516(13) 0.6881(7) 0.9953(7) 0.046(2) Uani 1 1 d . . . . .
C12A C 0.4541(14) 0.7607(8) 1.0285(9) 0.044(3) Uani 1 1 d . . . . .
H12A H 0.407786 0.755422 1.087778 0.053 Uiso 1 1 calc R U . . .
C13A C 0.4117(16) 0.8534(8) 0.9757(9) 0.047(3) Uani 1 1 d . . . . .
O14A O 0.6679(10) 0.8328(6) 0.8989(6) 0.048(2) Uani 1 1 d . . . . .
C14A C 0.5191(14) 0.8878(8) 0.9112(9) 0.044(3) Uani 1 1 d . . . . .
C141 C 0.7889(15) 0.8742(9) 0.8444(10) 0.054(3) Uani 1 1 d . . . . .
H14A H 0.894830 0.833354 0.850212 0.081 Uiso 1 1 calc R U . . .
H14B H 0.796027 0.941297 0.865554 0.081 Uiso 1 1 calc R U . . .
H14C H 0.757878 0.876049 0.780487 0.081 Uiso 1 1 calc R U . . .
C15A C 0.4710(16) 0.9751(8) 0.8671(9) 0.049(3) Uani 1 1 d . . . . .
H15A H 0.545847 1.001736 0.827391 0.058 Uiso 1 1 calc R U . . .
C16A C 0.3160(17) 1.0244(9) 0.8797(10) 0.054(3) Uani 1 1 d . . . . .
H16A H 0.281168 1.081748 0.845125 0.065 Uiso 1 1 calc R U . . .
C17A C 0.2104(18) 0.9898(9) 0.9433(11) 0.059(4) Uani 1 1 d . . . . .
H17A H 0.103975 1.024625 0.952824 0.070 Uiso 1 1 calc R U . . .
C18A C 0.2587(15) 0.9053(8) 0.9929(9) 0.047(3) Uani 1 1 d . . . . .
H18A H 0.187860 0.883385 1.038002 0.057 Uiso 1 1 calc R U . . .
Cu1B Cu 0.3532(2) 0.83770(12) 0.36958(13) 0.0450(5) Uani 1 1 d . . . . .
Cl1B Cl 0.6065(4) 0.8141(2) 0.2981(2) 0.0483(7) Uani 1 1 d . . . . .
Cl2B Cl 0.2070(4) 0.8441(2) 0.2458(2) 0.0601(9) Uani 1 1 d . . . . .
N1B N 0.2401(12) 0.9524(6) 0.4377(7) 0.041(2) Uani 1 1 d . . . . .
C2B C 0.3021(14) 0.9641(8) 0.5175(9) 0.041(3) Uani 1 1 d . . . . .
N3B N 0.2493(12) 1.0523(7) 0.5569(8) 0.045(2) Uani 1 1 d . . . . .
H3B H 0.278148 1.073993 0.609542 0.054 Uiso 1 1 calc R U . . .
C4B C 0.1403(14) 1.1013(9) 0.4970(11) 0.051(3) Uani 1 1 d . . . . .
C5B C 0.0466(16) 1.1942(9) 0.5048(12) 0.059(4) Uani 1 1 d . . . . .
H5B H 0.051388 1.235722 0.556209 0.071 Uiso 1 1 calc R U . . .
C6B C -0.0524(18) 1.2213(10) 0.4334(13) 0.070(5) Uani 1 1 d . . . . .
H6B H -0.118165 1.283937 0.435675 0.084 Uiso 1 1 calc R U . . .
C7B C -0.0614(17) 1.1618(11) 0.3579(12) 0.064(4) Uani 1 1 d . . . . .
H7B H -0.130627 1.185006 0.309751 0.077 Uiso 1 1 calc R U . . .
C8B C 0.0301(15) 1.0678(10) 0.3513(11) 0.056(3) Uani 1 1 d . . . . .
H8B H 0.022589 1.025613 0.300734 0.067 Uiso 1 1 calc R U . . .
C9B C 0.1328(14) 1.0395(9) 0.4232(10) 0.048(3) Uani 1 1 d . . . . .
C10B C 0.4683(16) 0.8949(9) 0.6434(9) 0.049(3) Uani 1 1 d . . . . .
H10D H 0.437238 0.837386 0.675597 0.074 Uiso 1 1 calc R U . . .
H10E H 0.415649 0.955341 0.673495 0.074 Uiso 1 1 calc R U . . .
H10F H 0.586776 0.892956 0.644219 0.074 Uiso 1 1 calc R U . . .
N10B N 0.4176(12) 0.8936(7) 0.5513(7) 0.043(2) Uani 1 1 d . . . . .
N11B N 0.4482(12) 0.8119(7) 0.4955(7) 0.045(2) Uani 1 1 d . . . . .
C12B C 0.5446(14) 0.7380(8) 0.5231(9) 0.042(3) Uani 1 1 d . . . . .
H12B H 0.589231 0.741770 0.581629 0.051 Uiso 1 1 calc R U . . .
C13B C 0.5911(14) 0.6473(8) 0.4696(9) 0.042(3) Uani 1 1 d . . . . .
O14B O 0.3387(9) 0.6645(5) 0.3981(6) 0.0437(19) Uani 1 1 d . . . . .
C14B C 0.4875(14) 0.6106(8) 0.4086(8) 0.041(3) Uani 1 1 d . . . . .
C142 C 0.2240(14) 0.6203(9) 0.3453(9) 0.047(3) Uani 1 1 d . . . . .
H14D H 0.263125 0.613903 0.281813 0.070 Uiso 1 1 calc R U . . .
H14E H 0.118031 0.662026 0.348540 0.070 Uiso 1 1 calc R U . . .
H14F H 0.212843 0.554878 0.369756 0.070 Uiso 1 1 calc R U . . .
C15B C 0.5408(15) 0.5204(8) 0.3637(9) 0.045(3) Uani 1 1 d . . . . .
H15B H 0.468803 0.491690 0.325948 0.054 Uiso 1 1 calc R U . . .
C16B C 0.6957(16) 0.4745(8) 0.3746(9) 0.050(3) Uani 1 1 d . . . . .
H16B H 0.733212 0.416873 0.339879 0.061 Uiso 1 1 calc R U . . .
C17B C 0.7983(16) 0.5092(8) 0.4341(9) 0.048(3) Uani 1 1 d . . . . .
H17B H 0.904999 0.475272 0.441440 0.058 Uiso 1 1 calc R U . . .
C18B C 0.7448(14) 0.5952(8) 0.4842(9) 0.044(3) Uani 1 1 d . . . . .
H18B H 0.813122 0.618043 0.528018 0.053 Uiso 1 1 calc R U . . .

loop_
_atom_site_aniso_label
_atom_site_aniso_U_11
_atom_site_aniso_U_22
_atom_site_aniso_U_33
_atom_site_aniso_U_23
_atom_site_aniso_U_13
_atom_site_aniso_U_12
Cu1A 0.0525(11) 0.0276(8) 0.0592(11) -0.0049(7) 0.0018(8) -0.0105(7)
Cl1A 0.075(2) 0.0476(17) 0.060(2) -0.0075(14) 0.0106(16) -0.0129(15)
Cl2A 0.0554(18) 0.0339(14) 0.0661(19) -0.0028(13) -0.0103(14) -0.0138(12)
N1A 0.045(6) 0.028(5) 0.064(7) -0.001(4) -0.009(5) -0.008(4)
C2A 0.046(7) 0.023(5) 0.066(8) -0.007(5) -0.003(6) -0.010(4)
N3A 0.053(6) 0.030(5) 0.073(7) 0.002(5) -0.012(5) -0.015(4)
C4A 0.041(7) 0.031(6) 0.089(10) -0.013(6) -0.016(7) -0.005(5)
C5A 0.063(9) 0.033(7) 0.117(14) -0.013(8) -0.030(9) -0.010(6)
C6A 0.046(9) 0.066(10) 0.151(19) -0.057(12) -0.033(10) 0.017(7)
C7A 0.047(8) 0.066(10) 0.094(12) -0.034(9) -0.009(8) -0.008(7)
C8A 0.046(7) 0.052(8) 0.083(10) -0.031(7) -0.007(7) -0.009(6)
C9A 0.033(6) 0.038(6) 0.087(10) -0.014(7) -0.007(6) -0.011(5)
C10A 0.052(7) 0.027(5) 0.062(8) -0.002(5) -0.006(6) -0.012(5)
N10A 0.055(6) 0.028(5) 0.051(6) 0.002(4) 0.000(5) -0.008(4)
N11A 0.071(7) 0.024(4) 0.049(6) -0.008(4) -0.007(5) -0.022(4)
C12A 0.044(7) 0.031(6) 0.060(7) -0.007(5) -0.001(6) -0.013(5)
C13A 0.062(8) 0.031(6) 0.051(7) -0.005(5) -0.001(6) -0.019(5)
O14A 0.055(5) 0.031(4) 0.062(5) -0.002(4) 0.004(4) -0.016(4)
C14A 0.048(7) 0.028(5) 0.058(7) -0.007(5) -0.003(6) -0.016(5)
C141 0.044(7) 0.042(7) 0.080(10) -0.010(6) 0.004(6) -0.020(5)
C15A 0.059(8) 0.029(6) 0.060(8) -0.004(5) 0.005(6) -0.018(5)
C16A 0.071(9) 0.025(5) 0.067(9) -0.003(5) -0.001(7) -0.013(5)
C17A 0.058(8) 0.035(6) 0.080(10) -0.005(6) 0.003(7) 0.001(6)
C18A 0.049(7) 0.032(6) 0.062(8) -0.005(5) 0.002(6) -0.009(5)
Cu1B 0.0478(10) 0.0293(8) 0.0590(11) -0.0059(7) -0.0032(8) -0.0087(7)
Cl1B 0.0498(16) 0.0326(13) 0.0641(19) -0.0079(12) 0.0054(13) -0.0125(11)
Cl2B 0.069(2) 0.0477(17) 0.066(2) -0.0028(15) -0.0144(16) -0.0127(15)
N1B 0.047(5) 0.022(4) 0.056(6) -0.006(4) 0.007(5) -0.009(4)
C2B 0.044(6) 0.024(5) 0.058(7) -0.010(5) 0.007(5) -0.013(4)
N3B 0.044(6) 0.027(5) 0.066(7) -0.006(4) 0.003(5) -0.011(4)
C4B 0.032(6) 0.035(6) 0.088(10) -0.002(6) 0.010(6) -0.012(5)
C5B 0.047(7) 0.032(6) 0.098(11) 0.006(7) 0.013(7) -0.005(5)
C6B 0.050(8) 0.040(7) 0.118(14) 0.017(9) 0.017(9) 0.000(6)
C7B 0.043(7) 0.054(8) 0.096(12) 0.020(8) 0.008(7) -0.009(6)
C8B 0.042(7) 0.049(7) 0.080(10) 0.005(7) 0.004(7) -0.017(6)
C9B 0.031(6) 0.040(6) 0.073(9) 0.006(6) 0.006(6) -0.006(5)
C10B 0.057(8) 0.031(6) 0.062(8) -0.008(5) -0.001(6) -0.012(5)
N10B 0.050(6) 0.029(5) 0.052(6) -0.005(4) 0.001(5) -0.007(4)
N11B 0.051(6) 0.029(5) 0.058(6) -0.007(4) 0.004(5) -0.019(4)
C12B 0.044(6) 0.030(6) 0.055(7) -0.005(5) -0.004(5) -0.011(5)
C13B 0.041(6) 0.025(5) 0.061(8) -0.005(5) 0.005(5) -0.016(4)
O14B 0.040(4) 0.029(4) 0.065(5) -0.011(4) -0.004(4) -0.014(3)
C14B 0.047(7) 0.029(5) 0.050(7) -0.001(5) -0.003(5) -0.021(5)
C142 0.041(6) 0.039(6) 0.064(8) -0.010(6) -0.004(6) -0.018(5)
C15B 0.053(7) 0.034(6) 0.051(7) -0.005(5) -0.005(6) -0.018(5)
C16B 0.065(8) 0.025(5) 0.061(8) -0.010(5) -0.001(6) -0.007(5)
C17B 0.053(7) 0.028(5) 0.064(8) -0.001(5) -0.007(6) -0.002(5)
C18B 0.046(7) 0.030(5) 0.058(7) -0.001(5) -0.007(5) -0.012(5)

loop_
_atom_type_symbol
_atom_type_description
_atom_type_scat_dispersion_real
_atom_type_scat_dispersion_imag
_atom_type_scat_source
C C 0.0181 0.0091 'International Tables Vol C Tables 4.2.6.8 and 6.1.1.4'
H H 0.0000 0.0000 'International Tables Vol C Tables 4.2.6.8 and 6.1.1.4'
Cl Cl 0.3639 0.7018 'International Tables Vol C Tables 4.2.6.8 and 6.1.1.4'
Cu Cu -1.9646 0.5888 'International Tables Vol C Tables 4.2.6.8 and 6.1.1.4'
N N 0.0311 0.0180 'International Tables Vol C Tables 4.2.6.8 and 6.1.1.4'
O O 0.0492 0.0322 'International Tables Vol C Tables 4.2.6.8 and 6.1.1.4'

loop_
_geom_angle_atom_site_label_1
_geom_angle_atom_site_label_2
_geom_angle_atom_site_label_3
_geom_angle
_geom_angle_site_symmetry_1
_geom_angle_site_symmetry_3
_geom_angle_publ_flag
N1A Cu1A N11A 79.5(4) . . ?
N1A Cu1A Cl1A 99.9(3) . . ?
N11A Cu1A Cl1A 166.2(3) . . ?
N1A Cu1A Cl2A 132.9(3) . . ?
N11A Cu1A Cl2A 93.1(3) . . ?
Cl1A Cu1A Cl2A 97.20(15) . . ?
N1A Cu1A O14A 121.3(4) . . ?
N11A Cu1A O14A 74.0(3) . . ?
Cl1A Cu1A O14A 95.1(2) . . ?
Cl2A Cu1A O14A 100.2(2) . . ?
C2A N1A C9A 107.0(10) . . ?
C2A N1A Cu1A 111.5(8) . . ?
C9A N1A Cu1A 139.5(10) . . ?
N1A C2A N3A 113.2(11) . . ?
N1A C2A N10A 123.0(10) . . ?
N3A C2A N10A 123.6(12) . . ?
C2A N3A C4A 104.9(11) . . ?
C2A N3A H3A 127.5 . . ?
C4A N3A H3A 127.5 . . ?
C9A C4A N3A 107.3(10) . . ?
C9A C4A C5A 122.7(15) . . ?
N3A C4A C5A 130.0(15) . . ?
C6A C5A C4A 114.1(16) . . ?
C6A C5A H5A 123.0 . . ?
C4A C5A H5A 123.0 . . ?
C5A C6A C7A 123.9(14) . . ?
C5A C6A H6A 118.0 . . ?
C7A C6A H6A 118.0 . . ?
C8A C7A C6A 120.8(16) . . ?
C8A C7A H7A 119.6 . . ?
C6A C7A H7A 119.6 . . ?
C9A C8A C7A 118.1(16) . . ?
C9A C8A H8A 121.0 . . ?
C7A C8A H8A 121.0 . . ?
C8A C9A N1A 132.0(14) . . ?
C8A C9A C4A 120.4(12) . . ?
N1A C9A C4A 107.6(12) . . ?
N10A C10A H10A 109.5 . . ?
N10A C10A H10B 109.5 . . ?
H10A C10A H10B 109.5 . . ?
N10A C10A H10C 109.5 . . ?
H10A C10A H10C 109.5 . . ?
H10B C10A H10C 109.5 . . ?
C2A N10A N11A 109.6(10) . . ?
C2A N10A C10A 125.2(10) . . ?
N11A N10A C10A 122.7(9) . . ?
C12A N11A N10A 117.8(11) . . ?
C12A N11A Cu1A 129.0(9) . . ?
N10A N11A Cu1A 111.7(7) . . ?
N11A C12A C13A 121.3(12) . . ?
N11A C12A H12A 119.4 . . ?
C13A C12A H12A 119.4 . . ?
C18A C13A C14A 120.6(11) . . ?
C18A C13A C12A 116.5(11) . . ?
C14A C13A C12A 122.9(11) . . ?
C14A O14A C141 117.8(9) . . ?
C14A O14A Cu1A 109.8(6) . . ?
C141 O14A Cu1A 115.8(7) . . ?
O14A C14A C15A 124.1(11) . . ?
O14A C14A C13A 116.9(10) . . ?
C15A C14A C13A 119.0(12) . . ?
O14A C141 H14A 109.5 . . ?
O14A C141 H14B 109.5 . . ?
H14A C141 H14B 109.5 . . ?
O14A C141 H14C 109.5 . . ?
H14A C141 H14C 109.5 . . ?
H14B C141 H14C 109.5 . . ?
C16A C15A C14A 120.9(12) . . ?
C16A C15A H15A 119.6 . . ?
C14A C15A H15A 119.6 . . ?
C15A C16A C17A 119.6(12) . . ?
C15A C16A H16A 120.2 . . ?
C17A C16A H16A 120.2 . . ?
C18A C17A C16A 120.7(13) . . ?
C18A C17A H17A 119.6 . . ?
C16A C17A H17A 119.6 . . ?
C13A C18A C17A 118.9(12) . . ?
C13A C18A H18A 120.5 . . ?
C17A C18A H18A 120.5 . . ?
N1B Cu1B N11B 79.2(4) . . ?
N1B Cu1B Cl2B 100.7(3) . . ?
N11B Cu1B Cl2B 166.3(3) . . ?
N1B Cu1B Cl1B 130.4(3) . . ?
N11B Cu1B Cl1B 92.8(3) . . ?
Cl2B Cu1B Cl1B 97.40(15) . . ?
N1B Cu1B O14B 127.6(3) . . ?
N11B Cu1B O14B 75.2(3) . . ?
Cl2B Cu1B O14B 94.6(2) . . ?
Cl1B Cu1B O14B 96.0(2) . . ?
C2B N1B C9B 105.2(10) . . ?
C2B N1B Cu1B 113.1(8) . . ?
C9B N1B Cu1B 140.1(9) . . ?
N1B C2B N3B 113.8(11) . . ?
N1B C2B N10B 120.6(10) . . ?
N3B C2B N10B 125.4(12) . . ?
C2B N3B C4B 105.6(11) . . ?
C2B N3B H3B 127.2 . . ?
C4B N3B H3B 127.2 . . ?
C9B C4B N3B 107.3(10) . . ?
C9B C4B C5B 122.8(14) . . ?
N3B C4B C5B 129.8(14) . . ?
C6B C5B C4B 115.5(16) . . ?
C6B C5B H5B 122.3 . . ?
C4B C5B H5B 122.3 . . ?
C5B C6B C7B 123.1(14) . . ?
C5B C6B H6B 118.4 . . ?
C7B C6B H6B 118.4 . . ?
C6B C7B C8B 121.1(15) . . ?
C6B C7B H7B 119.4 . . ?
C8B C7B H7B 119.4 . . ?
C9B C8B C7B 116.4(15) . . ?
C9B C8B H8B 121.8 . . ?
C7B C8B H8B 121.8 . . ?
C4B C9B C8B 121.0(12) . . ?
C4B C9B N1B 108.0(12) . . ?
C8B C9B N1B 131.0(13) . . ?
N10B C10B H10D 109.5 . . ?
N10B C10B H10E 109.5 . . ?
H10D C10B H10E 109.5 . . ?
N10B C10B H10F 109.5 . . ?
H10D C10B H10F 109.5 . . ?
H10E C10B H10F 109.5 . . ?
C2B N10B N11B 112.3(10) . . ?
C2B N10B C10B 122.4(10) . . ?
N11B N10B C10B 123.6(10) . . ?
C12B N11B N10B 118.1(11) . . ?
C12B N11B Cu1B 129.0(9) . . ?
N10B N11B Cu1B 112.2(7) . . ?
N11B C12B C13B 123.8(12) . . ?
N11B C12B H12B 118.1 . . ?
C13B C12B H12B 118.1 . . ?
C18B C13B C14B 119.8(11) . . ?
C18B C13B C12B 116.8(11) . . ?
C14B C13B C12B 123.3(11) . . ?
C14B O14B C142 116.8(9) . . ?
C14B O14B Cu1B 112.9(6) . . ?
C142 O14B Cu1B 116.1(7) . . ?
O14B C14B C13B 116.8(10) . . ?
O14B C14B C15B 124.3(10) . . ?
C13B C14B C15B 118.9(11) . . ?
O14B C142 H14D 109.5 . . ?
O14B C142 H14E 109.5 . . ?
H14D C142 H14E 109.5 . . ?
O14B C142 H14F 109.5 . . ?
H14D C142 H14F 109.5 . . ?
H14E C142 H14F 109.5 . . ?
C16B C15B C14B 120.0(11) . . ?
C16B C15B H15B 120.0 . . ?
C14B C15B H15B 120.0 . . ?
C15B C16B C17B 121.7(11) . . ?
C15B C16B H16B 119.2 . . ?
C17B C16B H16B 119.2 . . ?
C16B C17B C18B 119.5(12) . . ?
C16B C17B H17B 120.3 . . ?
C18B C17B H17B 120.3 . . ?
C13B C18B C17B 119.9(11) . . ?
C13B C18B H18B 120.1 . . ?
C17B C18B H18B 120.1 . . ?

loop_
_geom_bond_atom_site_label_1
_geom_bond_atom_site_label_2
_geom_bond_distance
_geom_bond_site_symmetry_2
_geom_bond_publ_flag
Cu1A N1A 1.982(9) . ?
Cu1A N11A 2.047(11) . ?
Cu1A Cl1A 2.215(4) . ?
Cu1A Cl2A 2.305(4) . ?
Cu1A O14A 2.421(8) . ?
N1A C2A 1.301(16) . ?
N1A C9A 1.395(15) . ?
C2A N3A 1.373(15) . ?
C2A N10A 1.384(15) . ?
N3A C4A 1.400(18) . ?
N3A H3A 0.8800 . ?
C4A C9A 1.40(2) . ?
C4A C5A 1.424(18) . ?
C5A C6A 1.38(3) . ?
C5A H5A 0.9500 . ?
C6A C7A 1.39(3) . ?
C6A H6A 0.9500 . ?
C7A C8A 1.38(2) . ?
C7A H7A 0.9500 . ?
C8A C9A 1.38(2) . ?
C8A H8A 0.9500 . ?
C10A N10A 1.429(16) . ?
C10A H10A 0.9800 . ?
C10A H10B 0.9800 . ?
C10A H10C 0.9800 . ?
N10A N11A 1.399(13) . ?
N11A C12A 1.278(15) . ?
C12A C13A 1.493(17) . ?
C12A H12A 0.9500 . ?
C13A C18A 1.383(17) . ?
C13A C14A 1.408(17) . ?
O14A C14A 1.362(14) . ?
O14A C141 1.443(14) . ?
C14A C15A 1.375(17) . ?
C141 H14A 0.9800 . ?
C141 H14B 0.9800 . ?
C141 H14C 0.9800 . ?
C15A C16A 1.375(18) . ?
C15A H15A 0.9500 . ?
C16A C17A 1.391(19) . ?
C16A H16A 0.9500 . ?
C17A C18A 1.385(18) . ?
C17A H17A 0.9500 . ?
C18A H18A 0.9500 . ?
Cu1B N1B 1.973(9) . ?
Cu1B N11B 2.042(11) . ?
Cu1B Cl2B 2.208(4) . ?
Cu1B Cl1B 2.305(3) . ?
Cu1B O14B 2.427(7) . ?
N1B C2B 1.311(16) . ?
N1B C9B 1.405(15) . ?
C2B N3B 1.351(14) . ?
C2B N10B 1.366(15) . ?
N3B C4B 1.385(17) . ?
N3B H3B 0.8800 . ?
C4B C9B 1.38(2) . ?
C4B C5B 1.399(17) . ?
C5B C6B 1.37(2) . ?
C5B H5B 0.9500 . ?
C6B C7B 1.39(2) . ?
C6B H6B 0.9500 . ?
C7B C8B 1.40(2) . ?
C7B H7B 0.9500 . ?
C8B C9B 1.396(19) . ?
C8B H8B 0.9500 . ?
C10B N10B 1.428(16) . ?
C10B H10D 0.9800 . ?
C10B H10E 0.9800 . ?
C10B H10F 0.9800 . ?
N10B N11B 1.378(13) . ?
N11B C12B 1.273(15) . ?
C12B C13B 1.470(15) . ?
C12B H12B 0.9500 . ?
C13B C18B 1.394(16) . ?
C13B C14B 1.399(17) . ?
O14B C14B 1.360(14) . ?
O14B C142 1.439(14) . ?
C14B C15B 1.409(16) . ?
C142 H14D 0.9800 . ?
C142 H14E 0.9800 . ?
C142 H14F 0.9800 . ?
C15B C16B 1.364(18) . ?
C15B H15B 0.9500 . ?
C16B C17B 1.367(19) . ?
C16B H16B 0.9500 . ?
C17B C18B 1.402(17) . ?
C17B H17B 0.9500 . ?
C18B H18B 0.9500 . ?

loop_
_geom_torsion_atom_site_label_1
_geom_torsion_atom_site_label_2
_geom_torsion_atom_site_label_3
_geom_torsion_atom_site_label_4
_geom_torsion
_geom_torsion_site_symmetry_1
_geom_torsion_site_symmetry_2
_geom_torsion_site_symmetry_3
_geom_torsion_site_symmetry_4
_geom_torsion_publ_flag
C9A N1A C2A N3A -2.4(14) . . . . ?
Cu1A N1A C2A N3A 164.7(8) . . . . ?
C9A N1A C2A N10A -177.2(11) . . . . ?
Cu1A N1A C2A N10A -10.1(15) . . . . ?
N1A C2A N3A C4A 2.0(14) . . . . ?
N10A C2A N3A C4A 176.7(12) . . . . ?
C2A N3A C4A C9A -0.8(13) . . . . ?
C2A N3A C4A C5A 179.8(13) . . . . ?
C9A C4A C5A C6A 1(2) . . . . ?
N3A C4A C5A C6A -179.2(14) . . . . ?
C4A C5A C6A C7A -1(2) . . . . ?
C5A C6A C7A C8A 0(2) . . . . ?
C6A C7A C8A C9A 1(2) . . . . ?
C7A C8A C9A N1A -179.8(13) . . . . ?
C7A C8A C9A C4A -0.7(19) . . . . ?
C2A N1A C9A C8A -179.0(14) . . . . ?
Cu1A N1A C9A C8A 20(2) . . . . ?
C2A N1A C9A C4A 1.8(13) . . . . ?
Cu1A N1A C9A C4A -159.6(10) . . . . ?
N3A C4A C9A C8A -179.9(12) . . . . ?
C5A C4A C9A C8A 0(2) . . . . ?
N3A C4A C9A N1A -0.6(13) . . . . ?
C5A C4A C9A N1A 178.9(12) . . . . ?
N1A C2A N10A N11A -6.6(16) . . . . ?
N3A C2A N10A N11A 179.1(10) . . . . ?
N1A C2A N10A C10A -169.0(11) . . . . ?
N3A C2A N10A C10A 16.7(19) . . . . ?
C2A N10A N11A C12A -173.2(11) . . . . ?
C10A N10A N11A C12A -10.3(16) . . . . ?
C2A N10A N11A Cu1A 19.4(12) . . . . ?
C10A N10A N11A Cu1A -177.7(9) . . . . ?
N10A N11A C12A C13A -178.4(10) . . . . ?
Cu1A N11A C12A C13A -13.5(17) . . . . ?
N11A C12A C13A C18A 149.9(12) . . . . ?
N11A C12A C13A C14A -29.9(18) . . . . ?
C141 O14A C14A C15A 7.6(17) . . . . ?
Cu1A O14A C14A C15A -127.9(11) . . . . ?
C141 O14A C14A C13A -170.3(11) . . . . ?
Cu1A O14A C14A C13A 54.2(12) . . . . ?
C18A C13A C14A O14A 179.5(11) . . . . ?
C12A C13A C14A O14A -0.7(17) . . . . ?
C18A C13A C14A C15A 1.5(18) . . . . ?
C12A C13A C14A C15A -178.7(12) . . . . ?
O14A C14A C15A C16A 176.9(11) . . . . ?
C13A C14A C15A C16A -5.3(18) . . . . ?
C14A C15A C16A C17A 5(2) . . . . ?
C15A C16A C17A C18A -1(2) . . . . ?
C14A C13A C18A C17A 2.3(19) . . . . ?
C12A C13A C18A C17A -177.5(12) . . . . ?
C16A C17A C18A C13A -3(2) . . . . ?
C9B N1B C2B N3B -1.6(13) . . . . ?
Cu1B N1B C2B N3B 167.1(7) . . . . ?
C9B N1B C2B N10B -177.4(10) . . . . ?
Cu1B N1B C2B N10B -8.6(13) . . . . ?
N1B C2B N3B C4B 1.2(13) . . . . ?
N10B C2B N3B C4B 176.7(11) . . . . ?
C2B N3B C4B C9B -0.2(12) . . . . ?
C2B N3B C4B C5B 178.2(12) . . . . ?
C9B C4B C5B C6B -0.9(19) . . . . ?
N3B C4B C5B C6B -179.1(12) . . . . ?
C4B C5B C6B C7B 0(2) . . . . ?
C5B C6B C7B C8B 1(2) . . . . ?
C6B C7B C8B C9B -1.8(19) . . . . ?
N3B C4B C9B C8B 178.8(10) . . . . ?
C5B C4B C9B C8B 0.3(19) . . . . ?
N3B C4B C9B N1B -0.7(13) . . . . ?
C5B C4B C9B N1B -179.2(11) . . . . ?
C7B C8B C9B C4B 1.1(18) . . . . ?
C7B C8B C9B N1B -179.5(12) . . . . ?
C2B N1B C9B C4B 1.4(12) . . . . ?
Cu1B N1B C9B C4B -162.4(9) . . . . ?
C2B N1B C9B C8B -178.1(12) . . . . ?
Cu1B N1B C9B C8B 18(2) . . . . ?
N1B C2B N10B N11B -3.8(15) . . . . ?
N3B C2B N10B N11B -179.0(10) . . . . ?
N1B C2B N10B C10B -169.2(10) . . . . ?
N3B C2B N10B C10B 15.6(18) . . . . ?
C2B N10B N11B C12B -174.8(10) . . . . ?
C10B N10B N11B C12B -9.6(16) . . . . ?
C2B N10B N11B Cu1B 13.7(11) . . . . ?
C10B N10B N11B Cu1B 178.9(9) . . . . ?
N10B N11B C12B C13B -178.4(10) . . . . ?
Cu1B N11B C12B C13B -8.6(17) . . . . ?
N11B C12B C13B C18B 150.3(12) . . . . ?
N11B C12B C13B C14B -31.8(18) . . . . ?
C142 O14B C14B C13B -171.7(10) . . . . ?
Cu1B O14B C14B C13B 49.8(12) . . . . ?
C142 O14B C14B C15B 6.9(16) . . . . ?
Cu1B O14B C14B C15B -131.6(10) . . . . ?
C18B C13B C14B O14B 179.4(10) . . . . ?
C12B C13B C14B O14B 1.6(17) . . . . ?
C18B C13B C14B C15B 0.8(17) . . . . ?
C12B C13B C14B C15B -177.0(11) . . . . ?
O14B C14B C15B C16B 176.3(11) . . . . ?
C13B C14B C15B C16B -5.2(18) . . . . ?
C14B C15B C16B C17B 5.5(19) . . . . ?
C15B C16B C17B C18B -1(2) . . . . ?
C14B C13B C18B C17B 3.4(18) . . . . ?
C12B C13B C18B C17B -178.6(11) . . . . ?
C16B C17B C18B C13B -3.3(18) . . . . ?
